data_7241263
loop_
_publ_author_name
'Bristow, Jonathan'
'Naftalin, Isaac'
'Cliff, Stacey V. A.'
'Yang, Songjie'
'Wallis, John D.'
'Carravetta, Marina'
'Heinmaa, Ivo'
'Stern, Raivo'

_publ_section_title
;
 Modelling of an Aza-Michael Reaction from Crystalline Naphthalene
 Derivatives Containing Peri-Peri Interactions: Very&#x00A0;Long N-C
 Bonds?
;
_journal_name_full CrystEngComm
_journal_paper_doi 10.1039/D0CE01137A
_journal_year 2020
_chemical_formula_moiety 'Cl, H O0.5, C18 H19 N4'
_chemical_formula_sum 'C18 H20 Cl N4 O0.5'
_chemical_formula_weight 335.83
_chemical_melting_point 441.5(15)
_chemical_name_systematic '2-Cyano-3-(8?-dimethylamino-4?-dimethylammonio-naphthalen-1?-yl)propene-nitrile chloride'
_space_group_crystal_system orthorhombic
_space_group_IT_number 43
_space_group_name_Hall 'F 2 -2d'
_space_group_name_H-M_alt 'F d d 2'
_atom_sites_solution_hydrogens mixed
_atom_sites_solution_primary direct
_audit_creation_date 2019-04-15
_audit_creation_method
;
Olex2 1.2
(compiled 2018.05.29 svn.r3508 for OlexSys, GUI svn.r5506)
;
_audit_update_record
;
2020-07-16 deposited with the CCDC.	2020-09-17 downloaded from the CCDC.
;
_cell_angle_alpha 90
_cell_angle_beta 90
_cell_angle_gamma 90
_cell_formula_units_Z 16
_cell_length_a 44.3599(14)
_cell_length_b 22.7723(6)
_cell_length_c 7.0406(4)
_cell_measurement_reflns_used 3805
_cell_measurement_temperature 150.01(10)
_cell_measurement_theta_max 27.9860
_cell_measurement_theta_min 3.5860
_cell_volume 7112.3(5)
_computing_cell_refinement 'CrysAlisPro 1.171.39.46 (Rigaku OD, 2018)'
_computing_data_collection 'CrysAlisPro 1.171.39.46 (Rigaku OD, 2018)'
_computing_data_reduction 'CrysAlisPro 1.171.39.46 (Rigaku OD, 2018)'
_computing_molecular_graphics 'Olex2 (Dolomanov et al., 2009)'
_computing_publication_material 'Olex2 (Dolomanov et al., 2009)'
_computing_structure_refinement 'ShelXL (Sheldrick, 2015)'
_computing_structure_solution 'ShelXS (Sheldrick, 2008)'
_diffrn_ambient_environment N~2~
_diffrn_ambient_temperature 150.01(10)
_diffrn_detector 'CCD plate'
_diffrn_detector_area_resol_mean 15.9832
_diffrn_detector_type Sapphire3
_diffrn_measured_fraction_theta_full 0.998
_diffrn_measured_fraction_theta_max 0.964
_diffrn_measurement_details
;
List of Runs (angles in degrees, time in seconds):

  # Type    Start    End  Width  t~exp~   \w     \q     \k     \f   Frames
#--------------------------------------------------------------------------
  1  \w    -33.00  51.00   1.00   25.00    --  -16.16  57.00 -30.00   84
  2  \w    -83.00   1.00   1.00   25.00    --  -16.16 -57.00 150.00   84
  3  \w    -13.00  88.00   1.00   25.00    --   16.24  19.00 -90.00  101
  4  \w    -33.00  -8.00   1.00   25.00    --  -16.16  57.00-180.00   25
;
_diffrn_measurement_device 'four-circle diffractometer'
_diffrn_measurement_device_type 'Xcalibur, Sapphire3, Gemini'
_diffrn_measurement_method '\w scans'
_diffrn_orient_matrix_type 'CrysAlisPro convention (1999,Acta A55,543-557)'
_diffrn_orient_matrix_UB_11 -0.0125948000
_diffrn_orient_matrix_UB_12 0.0178414000
_diffrn_orient_matrix_UB_13 0.0228505000
_diffrn_orient_matrix_UB_21 -0.0075757000
_diffrn_orient_matrix_UB_22 -0.0102442000
_diffrn_orient_matrix_UB_23 -0.0822817000
_diffrn_orient_matrix_UB_31 -0.0062870000
_diffrn_orient_matrix_UB_32 -0.0233847000
_diffrn_orient_matrix_UB_33 0.0535023000
_diffrn_radiation_monochromator graphite
_diffrn_radiation_probe x-ray
_diffrn_radiation_type MoK\a
_diffrn_radiation_wavelength 0.71073
_diffrn_reflns_av_R_equivalents 0.0297
_diffrn_reflns_av_unetI/netI 0.0403
_diffrn_reflns_Laue_measured_fraction_full 0.998
_diffrn_reflns_Laue_measured_fraction_max 0.964
_diffrn_reflns_limit_h_max 35
_diffrn_reflns_limit_h_min -58
_diffrn_reflns_limit_k_max 30
_diffrn_reflns_limit_k_min -29
_diffrn_reflns_limit_l_max 8
_diffrn_reflns_limit_l_min -8
_diffrn_reflns_number 11234
_diffrn_reflns_point_group_measured_fraction_full 0.969
_diffrn_reflns_point_group_measured_fraction_max 0.909
_diffrn_reflns_theta_full 25.242
_diffrn_reflns_theta_max 28.276
_diffrn_reflns_theta_min 3.285
_diffrn_source 'fine-focus sealed X-ray tube'
_diffrn_source_type 'Enhance (Mo) X-ray Source'
_exptl_absorpt_coefficient_mu 0.223
_exptl_absorpt_correction_T_max 1.000
_exptl_absorpt_correction_T_min 0.840
_exptl_absorpt_correction_type gaussian
_exptl_absorpt_process_details
;
CrysAlisPro 1.171.39.46 (Rigaku Oxford Diffraction, 2018)
Numerical absorption correction based on gaussian integration over
			a multifaceted crystal model
Empirical absorption correction using spherical harmonics,
 implemented in SCALE3 ABSPACK scaling algorithm.
;
_exptl_crystal_colour yellow
_exptl_crystal_colour_primary yellow
_exptl_crystal_density_diffrn 1.255
_exptl_crystal_description needle
_exptl_crystal_F_000 2832
_exptl_crystal_recrystallization_method 'Slow evaporation of a methanol solution.'
_exptl_crystal_size_max 0.441
_exptl_crystal_size_mid 0.142
_exptl_crystal_size_min 0.13
_refine_diff_density_max 0.180
_refine_diff_density_min -0.176
_refine_diff_density_rms 0.041
_refine_ls_abs_structure_details
;
 Flack x determined using 1356 quotients [(I+)-(I-)]/[(I+)+(I-)]
 (Parsons, Flack and Wagner, Acta Cryst. B69 (2013) 249-259).
;
_refine_ls_abs_structure_Flack 0.01(3)
_refine_ls_extinction_method none
_refine_ls_goodness_of_fit_ref 1.079
_refine_ls_hydrogen_treatment mixed
_refine_ls_matrix_type full
_refine_ls_number_parameters 225
_refine_ls_number_reflns 4014
_refine_ls_number_restraints 1
_refine_ls_restrained_S_all 1.079
_refine_ls_R_factor_all 0.0464
_refine_ls_R_factor_gt 0.0411
_refine_ls_shift/su_max 0.000
_refine_ls_shift/su_mean 0.000
_refine_ls_structure_factor_coef Fsqd
_refine_ls_weighting_details 'w=1/[\s^2^(Fo^2^)+(0.0367P)^2^+4.1535P] where P=(Fo^2^+2Fc^2^)/3'
_refine_ls_weighting_scheme calc
_refine_ls_wR_factor_gt 0.0822
_refine_ls_wR_factor_ref 0.0843
_reflns_Friedel_coverage 0.745
_reflns_Friedel_fraction_full 0.935
_reflns_Friedel_fraction_max 0.844
_reflns_number_gt 3691
_reflns_number_total 4014
_reflns_threshold_expression 'I > 2\s(I)'
_cod_data_source_file d0ce01137a2.cif
_cod_data_source_block in063abs150k
_cod_depositor_comments
;
The following automatic conversions were performed:

data item '_chemical_melting_point' value '440-443' was changed to
'441.5(15)' -- the average value was taken and precision was
estimated.

Automatic conversion script
Id: cif_fix_values 7556 2019-12-06 15:28:31Z antanas 
;
_cod_original_formula_sum 'C18 H20 Cl N4 O0.50'
_cod_database_code 7241263
_shelx_shelxl_version_number 2016/6
_chemical_oxdiff_formula 'C18 H18 N4 Cl1'
_shelx_space_group_comment
;
The symmetry employed for this shelxl refinement is uniquely defined
by the following loop, which should always be used as a source of
symmetry information in preference to the above space-group names.
They are only intended as comments.
;
_shelx_estimated_absorpt_t_max 0.972
_shelx_estimated_absorpt_t_min 0.908
_reflns_odcompleteness_completeness 99.66
_reflns_odcompleteness_iscentric 1
_reflns_odcompleteness_theta 26.32
_olex2_refinement_description
;
1. Fixed Uiso
 At 1.2 times of:
  All C(H) groups, All N(H) groups
 At 1.5 times of:
  All C(H,H,H) groups
2.a Ternary CH refined with riding coordinates:
 N2(H2)
2.b Aromatic/amide H refined with riding coordinates:
 C2(H2A), C3(H3), C4(H4), C7(H7), C8(H8)
2.c Idealised Me refined as rotating group:
 C11(H11A,H11B,H11C), C12(H12A,H12B,H12C), C13(H13A,H13B,H13C), C14(H14A,H14B,
 H14C)
;
_olex2_submission_special_instructions 'No special instructions were received'
_oxdiff_exptl_absorpt_empirical_details
;
Empirical correction (ABSPACK) includes:
- Absorption correction using spherical harmonics
- Frame scaling
;
_oxdiff_exptl_absorpt_empirical_full_max 1.079
_oxdiff_exptl_absorpt_empirical_full_min 0.916

loop_
_space_group_symop_operation_xyz
'x, y, z'
'-x, -y, z'
'-x+1/4, y+1/4, z+1/4'
'x+1/4, -y+1/4, z+1/4'
'x, y+1/2, z+1/2'
'-x, -y+1/2, z+1/2'
'-x+1/4, y+3/4, z+3/4'
'x+1/4, -y+3/4, z+3/4'
'x+1/2, y, z+1/2'
'-x+1/2, -y, z+1/2'
'-x+3/4, y+1/4, z+3/4'
'x+3/4, -y+1/4, z+3/4'
'x+1/2, y+1/2, z'
'-x+1/2, -y+1/2, z'
'-x+3/4, y+3/4, z+1/4'
'x+3/4, -y+3/4, z+1/4'

loop_
_atom_site_label
_atom_site_type_symbol
_atom_site_fract_x
_atom_site_fract_y
_atom_site_fract_z
_atom_site_U_iso_or_equiv
_atom_site_adp_type
_atom_site_occupancy
_atom_site_site_symmetry_order
_atom_site_calc_flag
_atom_site_refinement_flags_posn
_atom_site_refinement_flags_adp
_atom_site_refinement_flags_occupancy
_atom_site_disorder_assembly
_atom_site_disorder_group
Cl1 Cl -0.22725(2) -0.33137(3) -1.22048(11) 0.02669(16) Uani 1 1 d . . . . .
O1 O -0.250000 -0.250000 -1.5598(6) 0.0591(11) Uani 1 2 d S T P . .
H1 H -0.2563(9) -0.2222(16) -1.479(6) 0.068(12) Uiso 1 1 d . . . . .
N1 N -0.18006(5) -0.39998(9) -1.7002(4) 0.0289(5) Uani 1 1 d . . . . .
N2 N -0.20852(5) -0.65960(9) -1.5813(3) 0.0262(5) Uani 1 1 d . . . . .
H2 H -0.227649 -0.655737 -1.649786 0.031 Uiso 1 1 calc R . . . .
N3 N -0.13246(7) -0.30344(10) -1.2132(4) 0.0453(7) Uani 1 1 d . . . . .
N4 N -0.09658(6) -0.47146(12) -1.3872(4) 0.0437(7) Uani 1 1 d . . . . .
C1 C -0.19602(6) -0.45197(10) -1.7598(4) 0.0220(6) Uani 1 1 d . . . . .
C2 C -0.21184(6) -0.45853(11) -1.9239(4) 0.0276(6) Uani 1 1 d . . . . .
H2A H -0.214293 -0.427260 -2.007413 0.033 Uiso 1 1 calc R . . . .
C3 C -0.22444(6) -0.51415(11) -1.9640(5) 0.0301(6) Uani 1 1 d . . . . .
H3 H -0.235789 -0.518970 -2.073932 0.036 Uiso 1 1 calc R . . . .
C4 C -0.22040(6) -0.56111(11) -1.8455(4) 0.0257(6) Uani 1 1 d . . . . .
H4 H -0.228252 -0.597545 -1.878859 0.031 Uiso 1 1 calc R . . . .
C5 C -0.20444(5) -0.55487(11) -1.6730(4) 0.0209(5) Uani 1 1 d . . . . .
C6 C -0.19854(5) -0.59938(10) -1.5357(4) 0.0221(6) Uani 1 1 d . . . . .
C7 C -0.18318(6) -0.58785(11) -1.3733(4) 0.0254(6) Uani 1 1 d . . . . .
H7 H -0.179242 -0.618278 -1.288759 0.030 Uiso 1 1 calc R . . . .
C8 C -0.17304(5) -0.53058(11) -1.3300(4) 0.0243(6) Uani 1 1 d . . . . .
H8 H -0.162859 -0.523384 -1.216885 0.029 Uiso 1 1 calc R . . . .
C9 C -0.17826(5) -0.48574(10) -1.4551(4) 0.0203(5) Uani 1 1 d . . . . .
C10 C -0.19306(5) -0.49835(10) -1.6293(4) 0.0197(5) Uani 1 1 d . . . . .
C11 C -0.15039(8) -0.39560(16) -1.7906(5) 0.0447(8) Uani 1 1 d . . . . .
H11A H -0.140223 -0.432709 -1.781591 0.067 Uiso 1 1 calc GR . . . .
H11B H -0.138672 -0.365999 -1.727489 0.067 Uiso 1 1 calc GR . . . .
H11C H -0.152827 -0.385206 -1.921823 0.067 Uiso 1 1 calc GR . . . .
C12 C -0.19781(9) -0.34538(11) -1.7142(6) 0.0527(10) Uani 1 1 d . . . . .
H12A H -0.200129 -0.334765 -1.845299 0.079 Uiso 1 1 calc GR . . . .
H12B H -0.187550 -0.314437 -1.647883 0.079 Uiso 1 1 calc GR . . . .
H12C H -0.217314 -0.351408 -1.658334 0.079 Uiso 1 1 calc GR . . . .
C13 C -0.18706(7) -0.68933(12) -1.7143(6) 0.0471(9) Uani 1 1 d . . . . .
H13A H -0.183936 -0.664980 -1.823894 0.071 Uiso 1 1 calc GR . . . .
H13B H -0.195322 -0.726385 -1.753288 0.071 Uiso 1 1 calc GR . . . .
H13C H -0.168162 -0.695681 -1.651152 0.071 Uiso 1 1 calc GR . . . .
C14 C -0.21476(7) -0.69750(13) -1.4124(5) 0.0437(9) Uani 1 1 d . . . . .
H14A H -0.196245 -0.705303 -1.346460 0.066 Uiso 1 1 calc GR . . . .
H14B H -0.223537 -0.733874 -1.453558 0.066 Uiso 1 1 calc GR . . . .
H14C H -0.228491 -0.677669 -1.328838 0.066 Uiso 1 1 calc GR . . . .
C15 C -0.17131(6) -0.42317(11) -1.4171(4) 0.0288(7) Uani 1 1 d . . . . .
H15 H -0.1882(6) -0.3985(12) -1.380(4) 0.017(7) Uiso 1 1 d . . . . .
C16 C -0.14327(6) -0.40566(12) -1.3547(4) 0.0275(6) Uani 1 1 d . . . . .
C17 C -0.13783(7) -0.34842(13) -1.2766(4) 0.0317(7) Uani 1 1 d . . . . .
C18 C -0.11746(6) -0.44269(13) -1.3738(4) 0.0299(6) Uani 1 1 d . . . . .

loop_
_atom_site_aniso_label
_atom_site_aniso_U_11
_atom_site_aniso_U_22
_atom_site_aniso_U_33
_atom_site_aniso_U_23
_atom_site_aniso_U_13
_atom_site_aniso_U_12
Cl1 0.0261(3) 0.0190(2) 0.0350(4) 0.0027(3) 0.0052(3) 0.0021(2)
O1 0.083(3) 0.062(2) 0.032(2) 0.000 0.000 0.034(2)
N1 0.0378(12) 0.0196(10) 0.0292(14) 0.0023(10) 0.0012(11) -0.0018(9)
N2 0.0224(11) 0.0183(10) 0.0378(15) 0.0055(10) -0.0050(10) -0.0005(9)
N3 0.0646(17) 0.0320(13) 0.0394(16) -0.0051(13) 0.0063(15) -0.0157(13)
N4 0.0272(12) 0.0421(15) 0.062(2) 0.0081(14) 0.0039(13) 0.0001(12)
C1 0.0272(12) 0.0164(11) 0.0223(15) 0.0019(10) 0.0037(11) 0.0025(10)
C2 0.0365(14) 0.0229(12) 0.0234(16) 0.0084(11) -0.0015(13) 0.0034(11)
C3 0.0347(14) 0.0292(13) 0.0263(16) 0.0034(13) -0.0046(14) 0.0005(11)
C4 0.0300(13) 0.0215(12) 0.0256(16) 0.0011(11) 0.0005(12) -0.0030(11)
C5 0.0201(11) 0.0200(11) 0.0225(15) 0.0036(10) 0.0041(10) 0.0019(10)
C6 0.0184(11) 0.0173(11) 0.0304(16) 0.0045(10) 0.0003(11) -0.0004(10)
C7 0.0250(13) 0.0212(12) 0.0299(17) 0.0102(11) -0.0022(12) 0.0016(10)
C8 0.0244(12) 0.0267(12) 0.0218(15) 0.0044(11) -0.0032(11) -0.0008(11)
C9 0.0196(11) 0.0187(10) 0.0225(14) 0.0007(11) 0.0065(11) 0.0014(9)
C10 0.0205(11) 0.0197(11) 0.0189(14) 0.0030(10) 0.0041(10) 0.0038(10)
C11 0.055(2) 0.0518(19) 0.0270(18) 0.0052(15) 0.0075(16) -0.0261(16)
C12 0.084(3) 0.0164(12) 0.058(2) -0.0042(16) -0.023(2) 0.0094(14)
C13 0.0339(15) 0.0235(13) 0.084(3) -0.0136(18) 0.0080(19) 0.0008(12)
C14 0.0506(18) 0.0298(15) 0.051(2) 0.0233(14) -0.0240(17) -0.0194(14)
C15 0.0292(14) 0.0209(12) 0.0363(19) -0.0017(12) 0.0076(12) 0.0041(11)
C16 0.0298(14) 0.0240(12) 0.0287(17) -0.0046(11) 0.0025(12) -0.0010(11)
C17 0.0378(15) 0.0298(14) 0.0276(17) 0.0039(12) 0.0055(13) -0.0065(13)
C18 0.0254(13) 0.0316(14) 0.0328(17) 0.0015(12) 0.0025(12) -0.0069(12)

loop_
_atom_type_symbol
_atom_type_description
_atom_type_scat_dispersion_real
_atom_type_scat_dispersion_imag
_atom_type_scat_source
C C 0.0033 0.0016 'International Tables Vol C Tables 4.2.6.8 and 6.1.1.4'
H H 0.0000 0.0000 'International Tables Vol C Tables 4.2.6.8 and 6.1.1.4'
Cl Cl 0.1484 0.1585 'International Tables Vol C Tables 4.2.6.8 and 6.1.1.4'
N N 0.0061 0.0033 'International Tables Vol C Tables 4.2.6.8 and 6.1.1.4'
O O 0.0106 0.0060 'International Tables Vol C Tables 4.2.6.8 and 6.1.1.4'

loop_
_exptl_crystal_face_index_h
_exptl_crystal_face_index_k
_exptl_crystal_face_index_l
_exptl_crystal_face_perp_dist
57 -13 0 0.1132
15 26 -5 0.1412
22 -27 4 0.1449
-56 14 0 0.0262
28 29 0 0.0470
-13 -13 -9 0.2004
-2 0 10 0.1946
-28 -29 1 0.0645

loop_
_geom_angle_atom_site_label_1
_geom_angle_atom_site_label_2
_geom_angle_atom_site_label_3
_geom_angle
_geom_angle_site_symmetry_1
_geom_angle_site_symmetry_3
_geom_angle_publ_flag
C1 N1 C11 111.8(2) . . ?
C1 N1 C12 114.3(2) . . ?
C11 N1 C12 113.2(3) . . ?
C6 N2 C13 111.4(2) . . ?
C6 N2 C14 114.8(2) . . ?
C14 N2 C13 110.7(2) . . ?
C2 C1 N1 126.2(2) . . ?
C2 C1 C10 121.4(2) . . ?
C10 C1 N1 112.4(2) . . ?
C1 C2 C3 118.2(2) . . ?
C4 C3 C2 121.8(3) . . ?
C3 C4 C5 120.7(2) . . ?
C4 C5 C6 127.1(2) . . ?
C4 C5 C10 117.2(2) . . ?
C10 C5 C6 115.7(2) . . ?
C5 C6 N2 117.3(2) . . ?
C7 C6 N2 120.9(2) . . ?
C7 C6 C5 121.7(2) . . ?
C6 C7 C8 121.4(2) . . ?
C9 C8 C7 119.7(2) . . ?
C8 C9 C10 118.9(2) . . ?
C8 C9 C15 124.5(3) . . ?
C10 C9 C15 116.5(2) . . ?
C1 C10 C5 120.5(2) . . ?
C1 C10 C9 117.1(2) . . ?
C5 C10 C9 122.4(2) . . ?
C16 C15 C9 121.6(2) . . ?
C15 C16 C17 122.5(2) . . ?
C15 C16 C18 121.5(2) . . ?
C18 C16 C17 116.0(2) . . ?
N3 C17 C16 177.5(3) . . ?
N4 C18 C16 178.7(3) . . ?

loop_
_geom_bond_atom_site_label_1
_geom_bond_atom_site_label_2
_geom_bond_distance
_geom_bond_site_symmetry_2
_geom_bond_publ_flag
N1 C1 1.442(3) . ?
N1 C11 1.465(4) . ?
N1 C12 1.475(3) . ?
N2 C6 1.476(3) . ?
N2 C13 1.497(4) . ?
N2 C14 1.495(4) . ?
N3 C17 1.142(4) . ?
N4 C18 1.138(4) . ?
C1 C2 1.360(4) . ?
C1 C10 1.406(3) . ?
C2 C3 1.413(4) . ?
C3 C4 1.368(4) . ?
C4 C5 1.413(4) . ?
C5 C6 1.425(3) . ?
C5 C10 1.416(3) . ?
C6 C7 1.357(4) . ?
C7 C8 1.413(4) . ?
C8 C9 1.368(3) . ?
C9 C10 1.420(4) . ?
C9 C15 1.482(3) . ?
C15 C16 1.378(4) . ?
C16 C17 1.435(4) . ?
C16 C18 1.428(4) . ?

loop_
_geom_torsion_atom_site_label_1
_geom_torsion_atom_site_label_2
_geom_torsion_atom_site_label_3
_geom_torsion_atom_site_label_4
_geom_torsion
_geom_torsion_site_symmetry_1
_geom_torsion_site_symmetry_2
_geom_torsion_site_symmetry_3
_geom_torsion_site_symmetry_4
_geom_torsion_publ_flag
N1 C1 C2 C3 176.0(2) . . . . ?
N1 C1 C10 C5 -173.2(2) . . . . ?
N1 C1 C10 C9 6.6(3) . . . . ?
N2 C6 C7 C8 178.8(2) . . . . ?
C1 C2 C3 C4 -1.8(4) . . . . ?
C2 C1 C10 C5 5.3(4) . . . . ?
C2 C1 C10 C9 -174.9(2) . . . . ?
C2 C3 C4 C5 2.8(4) . . . . ?
C3 C4 C5 C6 179.8(3) . . . . ?
C3 C4 C5 C10 0.2(4) . . . . ?
C4 C5 C6 N2 3.8(4) . . . . ?
C4 C5 C6 C7 -179.2(3) . . . . ?
C4 C5 C10 C1 -4.1(4) . . . . ?
C4 C5 C10 C9 176.1(2) . . . . ?
C5 C6 C7 C8 1.9(4) . . . . ?
C6 C5 C10 C1 176.2(2) . . . . ?
C6 C5 C10 C9 -3.6(3) . . . . ?
C6 C7 C8 C9 -1.2(4) . . . . ?
C7 C8 C9 C10 -1.9(4) . . . . ?
C7 C8 C9 C15 173.9(2) . . . . ?
C8 C9 C10 C1 -175.5(2) . . . . ?
C8 C9 C10 C5 4.4(4) . . . . ?
C8 C9 C15 C16 51.4(4) . . . . ?
C9 C15 C16 C17 -165.6(3) . . . . ?
C9 C15 C16 C18 17.9(5) . . . . ?
C10 C1 C2 C3 -2.3(4) . . . . ?
C10 C5 C6 N2 -176.6(2) . . . . ?
C10 C5 C6 C7 0.5(4) . . . . ?
C10 C9 C15 C16 -132.7(3) . . . . ?
C11 N1 C1 C2 -81.0(3) . . . . ?
C11 N1 C1 C10 97.3(3) . . . . ?
C12 N1 C1 C2 49.1(4) . . . . ?
C12 N1 C1 C10 -132.5(3) . . . . ?
C13 N2 C6 C5 79.3(3) . . . . ?
C13 N2 C6 C7 -97.8(3) . . . . ?
C14 N2 C6 C5 -153.8(2) . . . . ?
C14 N2 C6 C7 29.1(3) . . . . ?
C15 C9 C10 C1 8.4(3) . . . . ?
C15 C9 C10 C5 -171.8(2) . . . . ?

loop_
_exptl_oxdiff_crystal_face_indexfrac_h
_exptl_oxdiff_crystal_face_indexfrac_k
_exptl_oxdiff_crystal_face_indexfrac_l
_exptl_oxdiff_crystal_face_x
_exptl_oxdiff_crystal_face_y
_exptl_oxdiff_crystal_face_z
56.7367 -13.2451 -0.1921 -0.9553 -0.2783 -0.0573
14.6640 25.8286 -5.0602 0.1605 0.0407 -0.9669
22.1362 -27.0106 3.9311 -0.6709 -0.2145 0.7028
-55.7221 14.2396 0.1867 0.9601 0.2609 0.0273
28.4263 28.8448 -0.1518 0.1531 -0.4984 -0.8614
-12.5044 -13.0777 -8.8693 -0.2785 0.9585 -0.0901
-1.5395 0.1694 9.9351 0.2494 -0.8076 0.5373
-28.2806 -28.8292 1.1442 -0.1320 0.4154 0.9132
